data_1533368
loop_
_publ_author_name
'Chiari, G.'
'Giustetto, R.'
'Ricchiardi, G.'

_publ_section_title
;
 Crystal structure refinements of palygorskite and Maya Blue from
 molecular modelling and powder synchrotron diffraction
;
_journal_name_full 'European Journal of Mineralogy (1,1989-)'
_journal_page_first 21
_journal_page_last 33
_journal_volume 15
_journal_year 2003
_chemical_formula_sum 'C0.896 H7.51 Al Mg N0.112 O14.087 Si4'
_chemical_name_systematic
;
(((Mg Al) (Si4 O10 (H2 O)2 (O H))) (H2 O)0.975) (C16 N2 O2 H10)0.056
;
_space_group_IT_number 53
_symmetry_space_group_name_Hall '-P 2ab 2ab'
_symmetry_space_group_name_H-M 'P b m n'
_cell_angle_alpha 90
_cell_angle_beta 90
_cell_angle_gamma 90
_cell_formula_units_Z 4
_cell_length_a 12.72
_cell_length_b 17.886
_cell_length_c 5.254
_cell_volume 1195.337
_citation_journal_id_ASTM EJMIER
_cod_data_source_file Chiari_EJMIER_2003_337.cif
_cod_data_source_block C0.896H7.51Al1Mg1N0.112O14.087Si4
_cod_original_sg_symbol_Hall '-P 2ac 2 (z,x,y)'
_cod_original_formula_sum 'C0.896 H7.51 Al1 Mg1 N0.112 O14.087 Si4'
_cod_database_code 1533368

loop_
_symmetry_equiv_pos_as_xyz
x,y,z
x+1/2,-y+1/2,-z
-x,y,-z
-x+1/2,-y+1/2,z
-x,-y,-z
-x-1/2,y-1/2,z
x,-y,z
x-1/2,y-1/2,-z

loop_
_atom_site_label
_atom_site_type_symbol
_atom_site_fract_x
_atom_site_fract_y
_atom_site_fract_z
_atom_site_occupancy
_atom_site_U_iso_or_equiv
C3 C 0 0.5437 0.0631 0.112 0.0
O3 O-2 0.076 0.156 0.334 1 0.0
C4 C 0 0.5806 0.3027 0.112 0.0
O6 O-2 0.25 0.25 0.232 1 0.0
O9 O-2 0 0.369 0.5 0.65 0.0
O7 O-2 0.274 0.111 0.516 1 0.0
O2 O-2 0.094 0.092 0.807 1 0.0
Si2 Si+4 0.205 0.1657 0.326 1 0.0
Mg2 Mg+2 0 0.17 0 0.5 0.0
C5 C 0 0.5376 0.5245 0.112 0.0
O10 O-2 0 0.5 0 0.65 0.0
C1 C 0 0.5 0.3633 0.112 0.0
O5 O-2 0.204 0 0.919 1 0.0
C2 C 0 0.5747 0.1905 0.056 0.0
Si1 Si+4 0.221 0.0824 0.787 1 0.0
Al2 Al+3 0 0.17 0 0.5 0.0
Mg1 Mg+2 0 0.093 0.5 0.5 0.0
N1 N 0 0.4366 0.2015 0.056 0.0
O1 O-2 0.029 0 0.278 1 0.0
O8 O-2 0.219 0.129 0.054 1 0.0
O4 O-2 0.11 0.238 0.78 1 0.0
O11 O 0 0.6414 0.2631 0.056 0.0
Al1 Al+3 0 0.093 0.5 0.5 0.0
